data_4068083
loop_
_publ_author_name
'Blasberg, Florian'
'Bolte, Michael'
'Wagner, Matthias'
'Lerner, Hans-Wolfram'

_publ_section_title
;
 An Approach to Pin Down the Solid-State Structure of the &#x201C;Turbo
 Grignard&#x201D;
;
_journal_issue 3
_journal_name_full Organometallics
_journal_page_first 1001
_journal_paper_doi 10.1021/om201080t
_journal_volume 31
_journal_year 2012
_chemical_formula_moiety 'C30 H70 Cl4 Li2 Mg2 O6 Si4'
_chemical_formula_sum 'C30 H70 Cl4 Li2 Mg2 O6 Si4'
_chemical_formula_weight 843.52
_chemical_name_systematic ?
_space_group_IT_number 15
_symmetry_cell_setting monoclinic
_symmetry_space_group_name_Hall '-C 2yc'
_symmetry_space_group_name_H-M 'C 1 2/c 1'
_atom_sites_solution_hydrogens geom
_atom_sites_solution_primary direct
_atom_sites_solution_secondary difmap
_audit_creation_method SHELXL-97
_cell_angle_alpha 90.00
_cell_angle_beta 93.438(8)
_cell_angle_gamma 90.00
_cell_formula_units_Z 4
_cell_length_a 19.139(2)
_cell_length_b 15.126(2)
_cell_length_c 16.9129(16)
_cell_measurement_reflns_used 8706
_cell_measurement_temperature 173(2)
_cell_measurement_theta_max 26.0
_cell_measurement_theta_min 3.3
_cell_volume 4887.4(9)
_computing_cell_refinement 'X-Area (Stoe & Cie, 2001)'
_computing_data_collection 'X-Area (Stoe & Cie, 2001)'
_computing_data_reduction 'X-Area (Stoe & Cie, 2001)'
_computing_molecular_graphics 'XP (Sheldrick, 2008)'
_computing_structure_refinement 'SHELXL-97 (Sheldrick, 1997)'
_computing_structure_solution 'SHELXS-97 (Sheldrick, 1990)'
_diffrn_ambient_temperature 173(2)
_diffrn_measured_fraction_theta_full 0.998
_diffrn_measured_fraction_theta_max 0.998
_diffrn_measurement_device_type 'STOE IPDS II two-circle-diffractometer'
_diffrn_measurement_method \w
_diffrn_radiation_monochromator graphite
_diffrn_radiation_source 'fine-focus sealed tube'
_diffrn_radiation_type MoK\a
_diffrn_radiation_wavelength 0.71073
_diffrn_reflns_av_R_equivalents 0.0980
_diffrn_reflns_av_sigmaI/netI 0.0818
_diffrn_reflns_limit_h_max 22
_diffrn_reflns_limit_h_min -22
_diffrn_reflns_limit_k_max 18
_diffrn_reflns_limit_k_min -16
_diffrn_reflns_limit_l_max 20
_diffrn_reflns_limit_l_min -20
_diffrn_reflns_number 18796
_diffrn_reflns_theta_full 25.00
_diffrn_reflns_theta_max 25.03
_diffrn_reflns_theta_min 3.32
_diffrn_standards_number 0
_exptl_absorpt_coefficient_mu 0.399
_exptl_absorpt_correction_T_max 0.9317
_exptl_absorpt_correction_T_min 0.9281
_exptl_absorpt_correction_type multi-scan
_exptl_absorpt_process_details 'MULABS (Spek, 2003; Blessing, 1995)'
_exptl_crystal_colour colourless
_exptl_crystal_density_diffrn 1.146
_exptl_crystal_density_method 'not measured'
_exptl_crystal_description block
_exptl_crystal_F_000 1808
_exptl_crystal_size_max 0.19
_exptl_crystal_size_mid 0.18
_exptl_crystal_size_min 0.18
_refine_diff_density_max 0.299
_refine_diff_density_min -0.348
_refine_diff_density_rms 0.054
_refine_ls_extinction_method none
_refine_ls_goodness_of_fit_ref 0.962
_refine_ls_hydrogen_treatment constr
_refine_ls_matrix_type full
_refine_ls_number_parameters 211
_refine_ls_number_reflns 4311
_refine_ls_number_restraints 124
_refine_ls_restrained_S_all 1.003
_refine_ls_R_factor_all 0.1009
_refine_ls_R_factor_gt 0.0565
_refine_ls_shift/su_max 0.000
_refine_ls_shift/su_mean 0.000
_refine_ls_structure_factor_coef Fsqd
_refine_ls_weighting_details 'calc w=1/[\s^2^(Fo^2^)+(0.0643P)^2^] where P=(Fo^2^+2Fc^2^)/3'
_refine_ls_weighting_scheme calc
_refine_ls_wR_factor_gt 0.1199
_refine_ls_wR_factor_ref 0.1364
_reflns_number_gt 2712
_reflns_number_total 4311
_reflns_threshold_expression >2sigma(I)
_cod_data_source_file om201080t_si_002.cif
_cod_data_source_block wa1327
_cod_depositor_comments
;
The following automatic conversions were performed:

'_symmetry_cell_setting' value 'Monoclinic' changed to 'monoclinic'
according to /home/saulius/struct/CIF-dictionaries/cif_core.dic
dictionary named 'cif_core.dic' version 2.4.1 from 2010-06-29.

Automatic conversion script
Id: cif_fix_values 1715 2011-07-08 13:25:40Z adriana 
;
_cod_original_sg_symbol_H-M C2/c
_cod_database_code 4068083

loop_
_symmetry_equiv_pos_as_xyz
'x, y, z'
'x, -y, z+1/2'
'x+1/2, y+1/2, z'
'x+1/2, -y+1/2, z+1/2'
'-x, -y, -z'
'-x, y, -z-1/2'
'-x+1/2, -y+1/2, -z'
'-x+1/2, y+1/2, -z-1/2'

loop_
_atom_site_label
_atom_site_type_symbol
_atom_site_fract_x
_atom_site_fract_y
_atom_site_fract_z
_atom_site_U_iso_or_equiv
_atom_site_adp_type
_atom_site_occupancy
_atom_site_symmetry_multiplicity
_atom_site_calc_flag
_atom_site_refinement_flags
_atom_site_disorder_assembly
_atom_site_disorder_group
Mg1 Mg 0.68881(6) 0.28858(9) 0.53009(6) 0.0417(3) Uani 1 1 d . . .
Li1 Li 0.5659(4) 0.3968(5) 0.6028(4) 0.0583(18) Uani 1 1 d . A .
Cl1 Cl 0.64613(6) 0.28982(8) 0.65668(5) 0.0566(3) Uani 1 1 d . . .
Cl2 Cl 0.60851(6) 0.39056(9) 0.47263(5) 0.0601(3) Uani 1 1 d . . .
O1 O 0.78706(13) 0.31983(18) 0.52067(12) 0.0408(6) Uani 1 1 d . . .
C1 C 0.8131(2) 0.4086(3) 0.54071(19) 0.0456(10) Uani 1 1 d . . .
H1 H 0.7713 0.4417 0.5576 0.055 Uiso 1 1 calc R . .
Si1 Si 0.87477(7) 0.40371(9) 0.63224(6) 0.0557(4) Uani 1 1 d . . .
Si2 Si 0.83956(7) 0.46780(9) 0.44847(6) 0.0575(4) Uani 1 1 d . . .
C11 C 0.8304(3) 0.3446(4) 0.7120(2) 0.0774(17) Uani 1 1 d . . .
H11A H 0.7867 0.3751 0.7223 0.116 Uiso 1 1 calc R . .
H11B H 0.8612 0.3440 0.7605 0.116 Uiso 1 1 calc R . .
H11C H 0.8200 0.2838 0.6953 0.116 Uiso 1 1 calc R . .
C12 C 0.9575(3) 0.3440(4) 0.6147(3) 0.0737(15) Uani 1 1 d . . .
H12A H 0.9817 0.3742 0.5730 0.110 Uiso 1 1 calc R . .
H12B H 0.9466 0.2832 0.5982 0.110 Uiso 1 1 calc R . .
H12C H 0.9876 0.3433 0.6636 0.110 Uiso 1 1 calc R . .
C13 C 0.8954(3) 0.5182(4) 0.6679(3) 0.0791(17) Uani 1 1 d . . .
H13A H 0.9194 0.5505 0.6272 0.119 Uiso 1 1 calc R . .
H13B H 0.9258 0.5154 0.7166 0.119 Uiso 1 1 calc R . .
H13C H 0.8519 0.5489 0.6786 0.119 Uiso 1 1 calc R . .
C21 C 0.8427(4) 0.5900(4) 0.4670(3) 0.092(2) Uani 1 1 d . . .
H21A H 0.7972 0.6100 0.4837 0.139 Uiso 1 1 calc R . .
H21B H 0.8537 0.6207 0.4183 0.139 Uiso 1 1 calc R . .
H21C H 0.8789 0.6030 0.5088 0.139 Uiso 1 1 calc R . .
C22 C 0.7727(2) 0.4452(3) 0.3658(2) 0.0608(13) Uani 1 1 d . . .
H22A H 0.7265 0.4644 0.3813 0.091 Uiso 1 1 calc R . .
H22B H 0.7715 0.3817 0.3544 0.091 Uiso 1 1 calc R . .
H22C H 0.7849 0.4777 0.3185 0.091 Uiso 1 1 calc R . .
C23 C 0.9262(3) 0.4311(4) 0.4173(2) 0.0796(18) Uani 1 1 d . . .
H23A H 0.9619 0.4425 0.4600 0.119 Uiso 1 1 calc R . .
H23B H 0.9378 0.4638 0.3698 0.119 Uiso 1 1 calc R . .
H23C H 0.9246 0.3677 0.4055 0.119 Uiso 1 1 calc R . .
O31 O 0.47164(17) 0.3609(2) 0.60717(19) 0.0674(9) Uani 1 1 d D . .
C32 C 0.4213(4) 0.4038(5) 0.6539(4) 0.055(2) Uiso 0.563(7) 1 d PD A 1
H32A H 0.4184 0.4678 0.6417 0.066 Uiso 0.563(7) 1 calc PR A 1
H32B H 0.4337 0.3962 0.7112 0.066 Uiso 0.563(7) 1 calc PR A 1
C33 C 0.3542(4) 0.3585(7) 0.6306(6) 0.068(3) Uiso 0.563(7) 1 d PD A 1
H33A H 0.3349 0.3786 0.5781 0.082 Uiso 0.563(7) 1 calc PR A 1
H33B H 0.3190 0.3678 0.6703 0.082 Uiso 0.563(7) 1 calc PR A 1
C34 C 0.3775(5) 0.2638(7) 0.6284(6) 0.072(3) Uiso 0.563(7) 1 d PD A 1
H34A H 0.3749 0.2359 0.6811 0.087 Uiso 0.563(7) 1 calc PR A 1
H34B H 0.3478 0.2298 0.5893 0.087 Uiso 0.563(7) 1 calc PR A 1
C35 C 0.4510(5) 0.2669(6) 0.6050(6) 0.090(3) Uiso 0.563(7) 1 d PD A 1
H35A H 0.4818 0.2320 0.6424 0.108 Uiso 0.563(7) 1 calc PR A 1
H35B H 0.4544 0.2425 0.5511 0.108 Uiso 0.563(7) 1 calc PR A 1
C32' C 0.4287(4) 0.3461(7) 0.5285(5) 0.052(3) Uiso 0.437(7) 1 d PD A 2
H32C H 0.4360 0.3954 0.4914 0.063 Uiso 0.437(7) 1 calc PR A 2
H32D H 0.4426 0.2902 0.5035 0.063 Uiso 0.437(7) 1 calc PR A 2
C33' C 0.3541(4) 0.3422(7) 0.5490(5) 0.054(3) Uiso 0.437(7) 1 d PD A 2
H33C H 0.3327 0.4018 0.5471 0.064 Uiso 0.437(7) 1 calc PR A 2
H33D H 0.3267 0.3028 0.5122 0.064 Uiso 0.437(7) 1 calc PR A 2
C34' C 0.3574(6) 0.3068(12) 0.6296(6) 0.069(3) Uiso 0.437(7) 1 d PD A 2
H34C H 0.3490 0.2422 0.6288 0.082 Uiso 0.437(7) 1 calc PR A 2
H34D H 0.3216 0.3352 0.6611 0.082 Uiso 0.437(7) 1 calc PR A 2
C35' C 0.4301(6) 0.3269(10) 0.6651(6) 0.082(4) Uiso 0.437(7) 1 d PD A 2
H35C H 0.4271 0.3704 0.7085 0.098 Uiso 0.437(7) 1 calc PR A 2
H35D H 0.4516 0.2722 0.6876 0.098 Uiso 0.437(7) 1 calc PR A 2
O41 O 0.58491(17) 0.5107(2) 0.65075(17) 0.0631(8) Uani 1 1 d D . .
C42 C 0.5362(4) 0.5740(6) 0.6918(5) 0.056(2) Uiso 0.496(7) 1 d PD A 1
H42A H 0.5049 0.6054 0.6524 0.067 Uiso 0.496(7) 1 calc PR A 1
H42B H 0.5072 0.5416 0.7287 0.067 Uiso 0.496(7) 1 calc PR A 1
C43 C 0.5845(5) 0.6383(7) 0.7363(5) 0.067(3) Uiso 0.496(7) 1 d PD A 1
H43A H 0.5635 0.6981 0.7370 0.080 Uiso 0.496(7) 1 calc PR A 1
H43B H 0.5949 0.6185 0.7915 0.080 Uiso 0.496(7) 1 calc PR A 1
C44 C 0.6479(5) 0.6381(6) 0.6918(6) 0.064(3) Uiso 0.496(7) 1 d PD A 1
H44A H 0.6895 0.6532 0.7268 0.077 Uiso 0.496(7) 1 calc PR A 1
H44B H 0.6437 0.6812 0.6478 0.077 Uiso 0.496(7) 1 calc PR A 1
C45 C 0.6534(5) 0.5469(7) 0.6610(7) 0.068(3) Uiso 0.496(7) 1 d PD A 1
H45A H 0.6758 0.5476 0.6098 0.081 Uiso 0.496(7) 1 calc PR A 1
H45B H 0.6824 0.5104 0.6988 0.081 Uiso 0.496(7) 1 calc PR A 1
C42' C 0.5698(5) 0.5829(7) 0.6001(6) 0.076(3) Uiso 0.504(7) 1 d PD A 2
H42C H 0.5214 0.6038 0.6062 0.092 Uiso 0.504(7) 1 calc PR A 2
H42D H 0.5740 0.5652 0.5443 0.092 Uiso 0.504(7) 1 calc PR A 2
C43' C 0.6208(7) 0.6548(8) 0.6220(9) 0.113(5) Uiso 0.504(7) 1 d PD A 2
H43C H 0.6346 0.6863 0.5741 0.136 Uiso 0.504(7) 1 calc PR A 2
H43D H 0.6000 0.6979 0.6579 0.136 Uiso 0.504(7) 1 calc PR A 2
C44' C 0.6823(6) 0.6107(8) 0.6624(8) 0.092(4) Uiso 0.504(7) 1 d PD A 2
H44C H 0.7045 0.6488 0.7044 0.110 Uiso 0.504(7) 1 calc PR A 2
H44D H 0.7176 0.5949 0.6244 0.110 Uiso 0.504(7) 1 calc PR A 2
C45' C 0.6507(5) 0.5296(7) 0.6970(7) 0.068(3) Uiso 0.504(7) 1 d PD A 2
H45C H 0.6832 0.4789 0.6942 0.081 Uiso 0.504(7) 1 calc PR A 2
H45D H 0.6415 0.5398 0.7532 0.081 Uiso 0.504(7) 1 calc PR A 2

loop_
_atom_site_aniso_label
_atom_site_aniso_U_11
_atom_site_aniso_U_22
_atom_site_aniso_U_33
_atom_site_aniso_U_23
_atom_site_aniso_U_13
_atom_site_aniso_U_12
Mg1 0.0419(7) 0.0559(8) 0.0282(5) -0.0070(5) 0.0089(4) -0.0188(6)
Li1 0.067(5) 0.057(5) 0.053(4) -0.010(3) 0.018(3) -0.004(4)
Cl1 0.0671(7) 0.0724(8) 0.0318(4) -0.0033(4) 0.0163(4) -0.0070(6)
Cl2 0.0606(7) 0.0830(9) 0.0373(5) -0.0008(5) 0.0084(4) -0.0003(6)
O1 0.0437(14) 0.0513(17) 0.0281(11) -0.0069(10) 0.0066(10) -0.0245(12)
C1 0.053(2) 0.054(3) 0.0307(16) -0.0085(16) 0.0086(15) -0.031(2)
Si1 0.0635(7) 0.0740(9) 0.0294(5) -0.0048(5) 0.0005(5) -0.0374(7)
Si2 0.0755(8) 0.0670(9) 0.0303(5) 0.0000(5) 0.0053(5) -0.0419(7)
C11 0.090(4) 0.104(4) 0.036(2) 0.013(2) -0.006(2) -0.039(3)
C12 0.066(3) 0.095(4) 0.058(3) 0.001(3) -0.011(2) -0.026(3)
C13 0.091(4) 0.100(4) 0.047(2) -0.022(3) 0.006(2) -0.048(3)
C21 0.148(6) 0.072(4) 0.057(3) 0.007(3) 0.002(3) -0.056(4)
C22 0.076(3) 0.074(3) 0.0325(18) 0.0061(19) 0.0001(18) -0.023(2)
C23 0.069(3) 0.130(5) 0.041(2) -0.002(3) 0.012(2) -0.056(3)
O31 0.068(2) 0.058(2) 0.079(2) -0.0180(16) 0.0262(16) -0.0094(17)
O41 0.082(2) 0.0507(19) 0.0556(16) -0.0064(14) -0.0055(15) -0.0024(16)

loop_
_atom_type_symbol
_atom_type_description
_atom_type_scat_dispersion_real
_atom_type_scat_dispersion_imag
_atom_type_scat_source
C C 0.0033 0.0016 'International Tables Vol C Tables 4.2.6.8 and 6.1.1.4'
H H 0.0000 0.0000 'International Tables Vol C Tables 4.2.6.8 and 6.1.1.4'
Cl Cl 0.1484 0.1585 'International Tables Vol C Tables 4.2.6.8 and 6.1.1.4'
Li Li -0.0003 0.0001 'International Tables Vol C Tables 4.2.6.8 and 6.1.1.4'
Mg Mg 0.0486 0.0363 'International Tables Vol C Tables 4.2.6.8 and 6.1.1.4'
O O 0.0106 0.0060 'International Tables Vol C Tables 4.2.6.8 and 6.1.1.4'
Si Si 0.0817 0.0704 'International Tables Vol C Tables 4.2.6.8 and 6.1.1.4'

loop_
_geom_angle_atom_site_label_1
_geom_angle_atom_site_label_2
_geom_angle_atom_site_label_3
_geom_angle
_geom_angle_site_symmetry_1
_geom_angle_site_symmetry_3
O1 Mg1 O1 84.94(11) 7_656 .
O1 Mg1 Cl1 121.54(10) 7_656 .
O1 Mg1 Cl1 117.62(8) . .
O1 Mg1 Cl2 123.05(9) 7_656 .
O1 Mg1 Cl2 114.62(10) . .
Cl1 Mg1 Cl2 96.77(6) . .
O1 Mg1 Mg1 42.94(8) 7_656 7_656
O1 Mg1 Mg1 42.00(8) . 7_656
Cl1 Mg1 Mg1 131.95(8) . 7_656
Cl2 Mg1 Mg1 130.63(7) . 7_656
O1 Mg1 Li1 144.81(16) 7_656 .
O1 Mg1 Li1 130.25(17) . .
Cl1 Mg1 Li1 48.17(14) . .
Cl2 Mg1 Li1 48.62(14) . .
Mg1 Mg1 Li1 172.25(16) 7_656 .
O31 Li1 O41 113.4(4) . .
O31 Li1 Cl1 112.7(4) . .
O41 Li1 Cl1 110.2(3) . .
O31 Li1 Cl2 113.8(3) . .
O41 Li1 Cl2 110.8(4) . .
Cl1 Li1 Cl2 94.5(3) . .
O31 Li1 Mg1 126.8(3) . .
O41 Li1 Mg1 119.8(3) . .
Cl1 Li1 Mg1 47.14(14) . .
Cl2 Li1 Mg1 47.34(14) . .
Mg1 Cl1 Li1 84.69(17) . .
Mg1 Cl2 Li1 84.0(2) . .
C1 O1 Mg1 143.0(2) . 7_656
C1 O1 Mg1 121.3(2) . .
Mg1 O1 Mg1 95.06(11) 7_656 .
O1 C1 Si1 109.9(3) . .
O1 C1 Si2 110.3(2) . .
Si1 C1 Si2 120.59(19) . .
O1 C1 H1 104.9 . .
Si1 C1 H1 104.9 . .
Si2 C1 H1 104.9 . .
C12 Si1 C11 108.2(3) . .
C12 Si1 C13 109.6(3) . .
C11 Si1 C13 107.9(2) . .
C12 Si1 C1 112.5(2) . .
C11 Si1 C1 108.82(18) . .
C13 Si1 C1 109.7(2) . .
C23 Si2 C22 108.4(2) . .
C23 Si2 C21 108.8(3) . .
C22 Si2 C21 108.6(3) . .
C23 Si2 C1 112.4(2) . .
C22 Si2 C1 108.95(18) . .
C21 Si2 C1 109.6(2) . .
Si1 C11 H11A 109.5 . .
Si1 C11 H11B 109.5 . .
H11A C11 H11B 109.5 . .
Si1 C11 H11C 109.5 . .
H11A C11 H11C 109.5 . .
H11B C11 H11C 109.5 . .
Si1 C12 H12A 109.5 . .
Si1 C12 H12B 109.5 . .
H12A C12 H12B 109.5 . .
Si1 C12 H12C 109.5 . .
H12A C12 H12C 109.5 . .
H12B C12 H12C 109.5 . .
Si1 C13 H13A 109.5 . .
Si1 C13 H13B 109.5 . .
H13A C13 H13B 109.5 . .
Si1 C13 H13C 109.5 . .
H13A C13 H13C 109.5 . .
H13B C13 H13C 109.5 . .
Si2 C21 H21A 109.5 . .
Si2 C21 H21B 109.5 . .
H21A C21 H21B 109.5 . .
Si2 C21 H21C 109.5 . .
H21A C21 H21C 109.5 . .
H21B C21 H21C 109.5 . .
Si2 C22 H22A 109.5 . .
Si2 C22 H22B 109.5 . .
H22A C22 H22B 109.5 . .
Si2 C22 H22C 109.5 . .
H22A C22 H22C 109.5 . .
H22B C22 H22C 109.5 . .
Si2 C23 H23A 109.5 . .
Si2 C23 H23B 109.5 . .
H23A C23 H23B 109.5 . .
Si2 C23 H23C 109.5 . .
H23A C23 H23C 109.5 . .
H23B C23 H23C 109.5 . .
C35' O31 C32 49.6(7) . .
C35' O31 C35 60.0(7) . .
C32 O31 C35 105.2(5) . .
C35' O31 C32' 104.8(6) . .
C32 O31 C32' 101.6(5) . .
C35 O31 C32' 73.1(6) . .
C35' O31 Li1 135.9(5) . .
C32 O31 Li1 124.4(4) . .
C35 O31 Li1 122.0(5) . .
C32' O31 Li1 118.0(4) . .
O31 C32 C33 104.0(6) . .
O31 C32 H32A 111.0 . .
C33 C32 H32A 111.0 . .
O31 C32 H32B 111.0 . .
C33 C32 H32B 111.0 . .
H32A C32 H32B 109.0 . .
C32 C33 C34 101.2(6) . .
C32 C33 H33A 111.5 . .
C34 C33 H33A 111.5 . .
C32 C33 H33B 111.5 . .
C34 C33 H33B 111.5 . .
H33A C33 H33B 109.4 . .
C35 C34 C33 105.3(7) . .
C35 C34 H34A 110.7 . .
C33 C34 H34A 110.7 . .
C35 C34 H34B 110.7 . .
C33 C34 H34B 110.7 . .
H34A C34 H34B 108.8 . .
O31 C35 C34 106.3(7) . .
O31 C35 H35A 110.5 . .
C34 C35 H35A 110.5 . .
O31 C35 H35B 110.5 . .
C34 C35 H35B 110.5 . .
H35A C35 H35B 108.7 . .
C33' C32' O31 105.9(6) . .
C33' C32' H32C 110.6 . .
O31 C32' H32C 110.6 . .
C33' C32' H32D 110.6 . .
O31 C32' H32D 110.6 . .
H32C C32' H32D 108.7 . .
C34' C33' C32' 104.1(7) . .
C34' C33' H33C 110.9 . .
C32' C33' H33C 110.9 . .
C34' C33' H33D 110.9 . .
C32' C33' H33D 110.9 . .
H33C C33' H33D 109.0 . .
C33' C34' C35' 106.4(8) . .
C33' C34' H34C 110.5 . .
C35' C34' H34C 110.5 . .
C33' C34' H34D 110.5 . .
C35' C34' H34D 110.5 . .
H34C C34' H34D 108.6 . .
O31 C35' C34' 110.2(8) . .
O31 C35' H35C 109.6 . .
C34' C35' H35C 109.6 . .
O31 C35' H35D 109.6 . .
C34' C35' H35D 109.6 . .
H35C C35' H35D 108.1 . .
C42' O41 C45 86.0(7) . .
C42' O41 C45' 108.1(6) . .
C42' O41 C42 71.4(6) . .
C45 O41 C42 106.6(5) . .
C45' O41 C42 99.4(6) . .
C42' O41 Li1 114.2(5) . .
C45 O41 Li1 123.0(5) . .
C45' O41 Li1 122.1(5) . .
C42 O41 Li1 130.1(4) . .
C43 C42 O41 104.9(6) . .
C43 C42 H42A 110.8 . .
O41 C42 H42A 110.8 . .
C43 C42 H42B 110.8 . .
O41 C42 H42B 110.8 . .
H42A C42 H42B 108.8 . .
C44 C43 C42 104.1(7) . .
C44 C43 H43A 110.9 . .
C42 C43 H43A 110.9 . .
C44 C43 H43B 110.9 . .
C42 C43 H43B 110.9 . .
H43A C43 H43B 109.0 . .
C43 C44 C45 105.2(8) . .
C43 C44 H44A 110.7 . .
C45 C44 H44A 110.7 . .
C43 C44 H44B 110.7 . .
C45 C44 H44B 110.7 . .
H44A C44 H44B 108.8 . .
O41 C45 C44 108.5(7) . .
O41 C45 H45A 110.0 . .
C44 C45 H45A 110.0 . .
O41 C45 H45B 110.0 . .
C44 C45 H45B 110.0 . .
H45A C45 H45B 108.4 . .
O41 C42' C43' 107.8(7) . .
O41 C42' H42C 110.1 . .
C43' C42' H42C 110.1 . .
O41 C42' H42D 110.1 . .
C43' C42' H42D 110.1 . .
H42C C42' H42D 108.5 . .
C44' C43' C42' 106.1(9) . .
C44' C43' H43C 110.5 . .
C42' C43' H43C 110.5 . .
C44' C43' H43D 110.5 . .
C42' C43' H43D 110.5 . .
H43C C43' H43D 108.7 . .
C43' C44' C45' 102.7(8) . .
C43' C44' H44C 111.2 . .
C45' C44' H44C 111.2 . .
C43' C44' H44D 111.2 . .
C45' C44' H44D 111.2 . .
H44C C44' H44D 109.1 . .
O41 C45' C44' 107.7(7) . .
O41 C45' H45C 110.2 . .
C44' C45' H45C 110.2 . .
O41 C45' H45D 110.2 . .
C44' C45' H45D 110.2 . .
H45C C45' H45D 108.5 . .

loop_
_geom_bond_atom_site_label_1
_geom_bond_atom_site_label_2
_geom_bond_distance
_geom_bond_site_symmetry_2
Mg1 O1 1.920(3) 7_656
Mg1 O1 1.955(3) .
Mg1 Cl1 2.3369(14) .
Mg1 Cl2 2.3467(18) .
Mg1 Mg1 2.858(3) 7_656
Mg1 Li1 3.174(8) .
Li1 O31 1.889(8) .
Li1 O41 1.930(8) .
Li1 Cl1 2.375(8) .
Li1 Cl2 2.395(7) .
O1 C1 1.465(4) .
O1 Mg1 1.920(3) 7_656
C1 Si1 1.890(4) .
C1 Si2 1.894(4) .
C1 H1 1.0000 .
Si1 C12 1.862(6) .
Si1 C11 1.865(5) .
Si1 C13 1.868(5) .
Si2 C23 1.855(6) .
Si2 C22 1.870(4) .
Si2 C21 1.875(6) .
C11 H11A 0.9800 .
C11 H11B 0.9800 .
C11 H11C 0.9800 .
C12 H12A 0.9800 .
C12 H12B 0.9800 .
C12 H12C 0.9800 .
C13 H13A 0.9800 .
C13 H13B 0.9800 .
C13 H13C 0.9800 .
C21 H21A 0.9800 .
C21 H21B 0.9800 .
C21 H21C 0.9800 .
C22 H22A 0.9800 .
C22 H22B 0.9800 .
C22 H22C 0.9800 .
C23 H23A 0.9800 .
C23 H23B 0.9800 .
C23 H23C 0.9800 .
O31 C35' 1.396(10) .
O31 C32 1.437(7) .
O31 C35 1.476(10) .
O31 C32' 1.538(8) .
C32 C33 1.488(10) .
C32 H32A 0.9900 .
C32 H32B 0.9900 .
C33 C34 1.501(12) .
C33 H33A 0.9900 .
C33 H33B 0.9900 .
C34 C35 1.485(11) .
C34 H34A 0.9900 .
C34 H34B 0.9900 .
C35 H35A 0.9900 .
C35 H35B 0.9900 .
C32' C33' 1.490(10) .
C32' H32C 0.9900 .
C32' H32D 0.9900 .
C33' C34' 1.463(12) .
C33' H33C 0.9900 .
C33' H33D 0.9900 .
C34' C35' 1.513(12) .
C34' H34C 0.9900 .
C34' H34D 0.9900 .
C35' H35C 0.9900 .
C35' H35D 0.9900 .
O41 C42' 1.407(9) .
O41 C45 1.422(9) .
O41 C45' 1.470(9) .
O41 C42 1.532(8) .
C42 C43 1.511(10) .
C42 H42A 0.9900 .
C42 H42B 0.9900 .
C43 C44 1.465(12) .
C43 H43A 0.9900 .
C43 H43B 0.9900 .
C44 C45 1.480(11) .
C44 H44A 0.9900 .
C44 H44B 0.9900 .
C45 H45A 0.9900 .
C45 H45B 0.9900 .
C42' C43' 1.493(12) .
C42' H42C 0.9900 .
C42' H42D 0.9900 .
C43' C44' 1.484(13) .
C43' H43C 0.9900 .
C43' H43D 0.9900 .
C44' C45' 1.502(12) .
C44' H44C 0.9900 .
C44' H44D 0.9900 .
C45' H45C 0.9900 .
C45' H45D 0.9900 .

loop_
_geom_torsion_atom_site_label_1
_geom_torsion_atom_site_label_2
_geom_torsion_atom_site_label_3
_geom_torsion_atom_site_label_4
_geom_torsion
_geom_torsion_site_symmetry_1
_geom_torsion_site_symmetry_4
O1 Mg1 Li1 O31 -0.9(6) 7_656 .
O1 Mg1 Li1 O31 178.7(3) . .
Cl1 Mg1 Li1 O31 -87.9(4) . .
Cl2 Mg1 Li1 O31 89.8(4) . .
O1 Mg1 Li1 O41 177.7(2) 7_656 .
O1 Mg1 Li1 O41 -2.7(5) . .
Cl1 Mg1 Li1 O41 90.6(4) . .
Cl2 Mg1 Li1 O41 -91.6(4) . .
O1 Mg1 Li1 Cl1 87.1(3) 7_656 .
O1 Mg1 Li1 Cl1 -93.3(2) . .
Cl2 Mg1 Li1 Cl1 177.7(3) . .
O1 Mg1 Li1 Cl2 -90.7(3) 7_656 .
O1 Mg1 Li1 Cl2 89.0(2) . .
Cl1 Mg1 Li1 Cl2 -177.7(3) . .
O1 Mg1 Cl1 Li1 -137.5(2) 7_656 .
O1 Mg1 Cl1 Li1 120.7(2) . .
Cl2 Mg1 Cl1 Li1 -1.71(19) . .
Mg1 Mg1 Cl1 Li1 169.6(2) 7_656 .
O31 Li1 Cl1 Mg1 119.8(3) . .
O41 Li1 Cl1 Mg1 -112.4(3) . .
Cl2 Li1 Cl1 Mg1 1.66(19) . .
O1 Mg1 Cl2 Li1 136.6(2) 7_656 .
O1 Mg1 Cl2 Li1 -122.9(2) . .
Cl1 Mg1 Cl2 Li1 1.69(19) . .
Mg1 Mg1 Cl2 Li1 -169.8(2) 7_656 .
O31 Li1 Cl2 Mg1 -118.9(4) . .
O41 Li1 Cl2 Mg1 111.9(4) . .
Cl1 Li1 Cl2 Mg1 -1.66(19) . .
O1 Mg1 O1 C1 172.5(3) 7_656 .
Cl1 Mg1 O1 C1 -64.4(2) . .
Cl2 Mg1 O1 C1 48.3(2) . .
Mg1 Mg1 O1 C1 172.4(3) 7_656 .
Li1 Mg1 O1 C1 -7.3(3) . .
O1 Mg1 O1 Mg1 0.0 7_656 7_656
Cl1 Mg1 O1 Mg1 123.12(11) . 7_656
Cl2 Mg1 O1 Mg1 -124.17(10) . 7_656
Li1 Mg1 O1 Mg1 -179.8(2) . 7_656
Mg1 O1 C1 Si1 -80.4(4) 7_656 .
Mg1 O1 C1 Si1 112.1(2) . .
Mg1 O1 C1 Si2 54.9(5) 7_656 .
Mg1 O1 C1 Si2 -112.5(2) . .
O1 C1 Si1 C12 67.6(3) . .
Si2 C1 Si1 C12 -62.4(3) . .
O1 C1 Si1 C11 -52.2(3) . .
Si2 C1 Si1 C11 177.8(3) . .
O1 C1 Si1 C13 -170.1(3) . .
Si2 C1 Si1 C13 60.0(3) . .
O1 C1 Si2 C23 -78.4(3) . .
Si1 C1 Si2 C23 51.4(3) . .
O1 C1 Si2 C22 41.8(4) . .
Si1 C1 Si2 C22 171.6(3) . .
O1 C1 Si2 C21 160.5(3) . .
Si1 C1 Si2 C21 -69.7(4) . .
O41 Li1 O31 C35' -76.4(11) . .
Cl1 Li1 O31 C35' 49.6(11) . .
Cl2 Li1 O31 C35' 155.7(10) . .
Mg1 Li1 O31 C35' 102.2(10) . .
O41 Li1 O31 C32 -11.4(7) . .
Cl1 Li1 O31 C32 114.7(5) . .
Cl2 Li1 O31 C32 -139.3(5) . .
Mg1 Li1 O31 C32 167.2(5) . .
O41 Li1 O31 C35 -154.7(6) . .
Cl1 Li1 O31 C35 -28.7(7) . .
Cl2 Li1 O31 C35 77.4(7) . .
Mg1 Li1 O31 C35 23.9(7) . .
O41 Li1 O31 C32' 118.4(6) . .
Cl1 Li1 O31 C32' -115.6(5) . .
Cl2 Li1 O31 C32' -9.5(7) . .
Mg1 Li1 O31 C32' -63.0(7) . .
C35' O31 C32 C33 -62.1(8) . .
C35 O31 C32 C33 -37.9(8) . .
C32' O31 C32 C33 37.6(7) . .
Li1 O31 C32 C33 173.8(6) . .
O31 C32 C33 C34 42.6(8) . .
C32 C33 C34 C35 -31.0(9) . .
C35' O31 C35 C34 38.9(8) . .
C32 O31 C35 C34 17.7(9) . .
C32' O31 C35 C34 -80.1(8) . .
Li1 O31 C35 C34 167.0(6) . .
C33 C34 C35 O31 9.0(10) . .
C35' O31 C32' C33' 25.1(10) . .
C32 O31 C32' C33' -25.8(9) . .
C35 O31 C32' C33' 76.7(8) . .
Li1 O31 C32' C33' -165.5(6) . .
O31 C32' C33' C34' -29.6(12) . .
C32' C33' C34' C35' 23.1(15) . .
C32 O31 C35' C34' 82.1(12) . .
C35 O31 C35' C34' -70.6(11) . .
C32' O31 C35' C34' -10.6(13) . .
Li1 O31 C35' C34' -177.1(9) . .
C33' C34' C35' O31 -7.8(17) . .
O31 Li1 O41 C42' -84.6(7) . .
Cl1 Li1 O41 C42' 148.0(6) . .
Cl2 Li1 O41 C42' 44.8(7) . .
Mg1 Li1 O41 C42' 96.6(6) . .
O31 Li1 O41 C45 173.8(7) . .
Cl1 Li1 O41 C45 46.4(8) . .
Cl2 Li1 O41 C45 -56.8(8) . .
Mg1 Li1 O41 C45 -5.0(8) . .
O31 Li1 O41 C45' 142.1(6) . .
Cl1 Li1 O41 C45' 14.7(7) . .
Cl2 Li1 O41 C45' -88.5(7) . .
Mg1 Li1 O41 C45' -36.7(7) . .
O31 Li1 O41 C42 0.9(7) . .
Cl1 Li1 O41 C42 -126.5(5) . .
Cl2 Li1 O41 C42 130.3(5) . .
Mg1 Li1 O41 C42 -177.9(5) . .
C42' O41 C42 C43 -88.9(7) . .
C45 O41 C42 C43 -9.1(9) . .
C45' O41 C42 C43 17.2(8) . .
Li1 O41 C42 C43 164.6(6) . .
O41 C42 C43 C44 26.1(9) . .
C42 C43 C44 C45 -33.1(10) . .
C42' O41 C45 C44 57.8(9) . .
C45' O41 C45 C44 -89.0(15) . .
C42 O41 C45 C44 -11.4(10) . .
Li1 O41 C45 C44 174.3(6) . .
C43 C44 C45 O41 28.4(11) . .
C45 O41 C42' C43' -23.0(10) . .
C45' O41 C42' C43' -8.0(12) . .
C42 O41 C42' C43' 86.0(10) . .
Li1 O41 C42' C43' -147.6(8) . .
O41 C42' C43' C44' 22.9(14) . .
C42' C43' C44' C45' -27.5(15) . .
C42' O41 C45' C44' -9.6(11) . .
C45 O41 C45' C44' 25.4(11) . .
C42 O41 C45' C44' -83.0(10) . .
Li1 O41 C45' C44' 126.0(8) . .
C43' C44' C45' O41 23.0(13) . .
